data_7719053
loop_
_publ_author_name
'N&#x11b;mec, Vlastimil'
'Samsonov, Maksim A.'
'R&#x16f;&#x17e;i&#x10d;kov&#xe1;, Zde&#x148;ka'
'Vr&#xe1;na, Jan'
'R&#x16f;&#x17e;i&#x10d;ka, Ale&#x161;'

_publ_section_title
;
 The investigation of the steric hindrance of anilines by means of
 reactions with PCl<sub>3</sub> and BCl<sub>3</sub>.
;
_journal_issue 31
_journal_name_full 'Dalton transactions (Cambridge, England : 2003)'
_journal_page_first 11845
_journal_page_last 11856
_journal_paper_doi 10.1039/d5dt01182e
_journal_volume 54
_journal_year 2025
_chemical_formula_moiety 'C34 H30 Cl2 N P'
_chemical_formula_sum 'C34 H30 Cl2 N P'
_chemical_formula_weight 554.46
_space_group_crystal_system triclinic
_space_group_IT_number 2
_space_group_name_Hall '-P 1'
_space_group_name_H-M_alt 'P -1'
_atom_sites_solution_hydrogens mixed
_audit_creation_method 'APEX4 v2022.10-0'
_audit_update_record
;
2024-11-22 deposited with the CCDC.	2025-07-02 downloaded from the CCDC.
;
_cell_angle_alpha 81.018(3)
_cell_angle_beta 73.125(3)
_cell_angle_gamma 72.945(4)
_cell_formula_units_Z 2
_cell_length_a 10.3995(7)
_cell_length_b 11.8978(7)
_cell_length_c 12.6174(7)
_cell_measurement_reflns_used 43653
_cell_measurement_temperature 150(2)
_cell_measurement_theta_max 27.5
_cell_measurement_theta_min 1
_cell_volume 1423.94(15)
_computing_cell_refinement 'APEX4 v2022.10-0 (Bruker AXS)'
_computing_data_collection 'Bruker Instrument Service vV6.2.3'
_computing_data_reduction 'SAINT V8.37A (Bruker AXS Inc., 2015)'
_computing_molecular_graphics 'Platon (Spek, 2009)'
_computing_publication_material 'Platon (Spek, 2009)'
_computing_structure_refinement 'SHELXL-2019/1 (Sheldrick, 2019)'
_computing_structure_solution 'XT, VERSION 2014/5'
_diffrn_ambient_temperature 150(2)
_diffrn_detector_area_resol_mean 10.4167
_diffrn_measured_fraction_theta_full 0.997
_diffrn_measured_fraction_theta_max 0.994
_diffrn_measurement_device_type 'Bruker D8 - Venture'
_diffrn_measurement_method '\f and \w scans to fill the Ewald sphere'
_diffrn_radiation_type MoK\a
_diffrn_radiation_wavelength 0.71073
_diffrn_reflns_av_R_equivalents 0.0352
_diffrn_reflns_av_unetI/netI 0.0209
_diffrn_reflns_Laue_measured_fraction_full 0.997
_diffrn_reflns_Laue_measured_fraction_max 0.994
_diffrn_reflns_limit_h_max 13
_diffrn_reflns_limit_h_min -13
_diffrn_reflns_limit_k_max 15
_diffrn_reflns_limit_k_min -15
_diffrn_reflns_limit_l_max 16
_diffrn_reflns_limit_l_min -16
_diffrn_reflns_number 43653
_diffrn_reflns_point_group_measured_fraction_full 0.997
_diffrn_reflns_point_group_measured_fraction_max 0.994
_diffrn_reflns_theta_full 25.242
_diffrn_reflns_theta_max 27.561
_diffrn_reflns_theta_min 2.346
_diffrn_source 'sealed X-ray tube'
_exptl_absorpt_coefficient_mu 0.308
_exptl_absorpt_correction_T_max 0.7456
_exptl_absorpt_correction_T_min 0.5885
_exptl_absorpt_correction_type multi-scan
_exptl_absorpt_process_details
;
SADABS-2016/2 - Bruker AXS area detector
scaling and absorption correction
Reference: Krause, L., Herbst-Irmer, R., Sheldrick G.M. & Stalke D.,
 J. Appl. Cryst. 48 (2015) 3-10.
;
_exptl_crystal_colour colourless
_exptl_crystal_density_diffrn 1.293
_exptl_crystal_description block
_exptl_crystal_F_000 580
_exptl_crystal_size_max 0.559
_exptl_crystal_size_mid 0.405
_exptl_crystal_size_min 0.311
_refine_diff_density_max 0.359
_refine_diff_density_min -0.447
_refine_diff_density_rms 0.054
_refine_ls_extinction_method none
_refine_ls_goodness_of_fit_ref 1.041
_refine_ls_hydrogen_treatment mixed
_refine_ls_matrix_type full
_refine_ls_number_parameters 353
_refine_ls_number_reflns 6541
_refine_ls_number_restraints 309
_refine_ls_restrained_S_all 1.023
_refine_ls_R_factor_all 0.0446
_refine_ls_R_factor_gt 0.0368
_refine_ls_shift/su_max 0.002
_refine_ls_shift/su_mean 0.000
_refine_ls_structure_factor_coef Fsqd
_refine_ls_weighting_details 'w=1/[\s^2^(Fo^2^)+(0.0505P)^2^+0.9408P] where P=(Fo^2^+2Fc^2^)/3'
_refine_ls_weighting_scheme calc
_refine_ls_wR_factor_gt 0.0992
_refine_ls_wR_factor_ref 0.1050
_reflns_Friedel_coverage 0.000
_reflns_number_gt 5685
_reflns_number_total 6541
_reflns_threshold_expression 'I > 2\s(I)'
_cod_data_source_file d5dt01182e3.cif
_cod_data_source_block mo_jvr200716P1
_cod_depositor_comments 'Adding full bibliography for 7719051--7719060.cif.'
_cod_database_code 7719053
_shelx_shelxl_version_number 2014/7
_shelx_space_group_comment
;
The symmetry employed for this shelxl refinement is uniquely defined
by the following loop, which should always be used as a source of
symmetry information in preference to the above space-group names.
They are only intended as comments.
;
_exptl_absorpt_special_details
;
The ratio of minimum to maximum
apparent transmission was 0.789
;

loop_
_space_group_symop_operation_xyz
'x, y, z'
'-x, -y, -z'

loop_
_atom_site_label
_atom_site_type_symbol
_atom_site_fract_x
_atom_site_fract_y
_atom_site_fract_z
_atom_site_U_iso_or_equiv
_atom_site_adp_type
_atom_site_occupancy
_atom_site_site_symmetry_order
_atom_site_calc_flag
_atom_site_refinement_flags_posn
_atom_site_refinement_flags_adp
_atom_site_refinement_flags_occupancy
_atom_site_disorder_assembly
_atom_site_disorder_group
Cl1 Cl 0.12559(5) 1.10012(4) 0.96477(4) 0.03501(12) Uani 1 1 d . U . . .
H1B H 0.641(3) 0.650(2) 0.6094(19) 0.040(6) Uiso 1 1 d . . . . .
H1A H 0.512(2) 0.6208(19) 0.6236(18) 0.033(5) Uiso 1 1 d . . . . .
P1 P 0.29697(4) 0.97988(4) 1.00494(3) 0.02283(10) Uani 1 1 d . U . . .
N1 N 0.56132(14) 0.64959(12) 0.64727(11) 0.0194(3) Uani 1 1 d . U . . .
C1 C 0.36198(14) 0.88382(13) 0.89422(12) 0.0177(3) Uani 1 1 d . U . . .
C2 C 0.29040(14) 0.81333(13) 0.86859(12) 0.0169(3) Uani 1 1 d . U . . .
H2 H 0.1964 0.8186 0.9089 0.020 Uiso 1 1 calc R U . . .
Cl2 Cl 0.19068(5) 0.87998(4) 1.12965(3) 0.03249(11) Uani 1 1 d . U . . .
C3 C 0.35348(14) 0.73592(12) 0.78572(11) 0.0147(3) Uani 1 1 d . U . . .
C4 C 0.49542(14) 0.72881(12) 0.72640(11) 0.0151(3) Uani 1 1 d . U . . .
C6 C 0.50044(14) 0.87632(13) 0.83511(12) 0.0167(3) Uani 1 1 d . U . . .
H6 H 0.5484 0.9247 0.8527 0.020 Uiso 1 1 calc R U . . .
C5 C 0.56974(14) 0.79994(12) 0.75135(11) 0.0148(3) Uani 1 1 d . U . . .
C8 C 0.33301(15) 0.52674(13) 0.79042(12) 0.0183(3) Uani 1 1 d . U . . .
C7 C 0.27338(14) 0.65878(12) 0.75767(11) 0.0152(3) Uani 1 1 d . U . . .
C9 C 0.43761(16) 0.48826(14) 0.84649(13) 0.0220(3) Uani 1 1 d . U . . .
H9 H 0.4784 0.5439 0.8614 0.026 Uiso 1 1 calc R U . . .
C10 C 0.48331(19) 0.36939(15) 0.88106(14) 0.0307(4) Uani 1 1 d . U . . .
H10 H 0.5551 0.3450 0.9187 0.037 Uiso 1 1 calc R U . . .
C11 C 0.4251(2) 0.28725(16) 0.86094(16) 0.0365(4) Uani 1 1 d . U . . .
H11 H 0.4566 0.2064 0.8843 0.044 Uiso 1 1 calc R U . . .
C12 C 0.3201(2) 0.32396(16) 0.80627(17) 0.0375(4) Uani 1 1 d . U . . .
H12 H 0.2793 0.2679 0.7921 0.045 Uiso 1 1 calc R U . . .
C13 C 0.27408(18) 0.44218(15) 0.77212(15) 0.0287(3) Uani 1 1 d . U . . .
H13 H 0.2012 0.4661 0.7356 0.034 Uiso 1 1 calc R U . . .
C14 C 0.27537(14) 0.68868(13) 0.63312(12) 0.0167(3) Uani 1 1 d . U . . .
C15 C 0.31927(17) 0.60683(14) 0.55327(13) 0.0239(3) Uani 1 1 d . U . . .
H15 H 0.3460 0.5250 0.5749 0.029 Uiso 1 1 calc R U . . .
C16 C 0.3242(2) 0.64426(16) 0.44186(14) 0.0322(4) Uani 1 1 d . U . . .
H16 H 0.3540 0.5875 0.3885 0.039 Uiso 1 1 calc R U . . .
C17 C 0.28633(19) 0.76272(17) 0.40850(14) 0.0322(4) Uani 1 1 d . U . . .
H17 H 0.2920 0.7876 0.3324 0.039 Uiso 1 1 calc R U . . .
C18 C 0.23996(19) 0.84505(15) 0.48698(15) 0.0305(4) Uani 1 1 d . U . . .
H18 H 0.2121 0.9267 0.4649 0.037 Uiso 1 1 calc R U . . .
C19 C 0.23425(17) 0.80811(14) 0.59772(13) 0.0231(3) Uani 1 1 d . U . . .
H19 H 0.2016 0.8653 0.6508 0.028 Uiso 1 1 calc R U . . .
C20 C 0.11779(15) 0.69101(14) 0.82362(13) 0.0210(3) Uani 1 1 d . U . . .
H20A H 0.0771 0.7758 0.8110 0.031 Uiso 1 1 calc R U . . .
H20B H 0.1107 0.6707 0.9031 0.031 Uiso 1 1 calc R U . . .
H20C H 0.0674 0.6469 0.7984 0.031 Uiso 1 1 calc R U . . .
C21 C 0.72688(14) 0.78371(12) 0.69522(11) 0.0143(3) Uani 1 1 d . U . . .
C22 C 0.80086(14) 0.65416(13) 0.72667(12) 0.0170(3) Uani 1 1 d . U . . .
C23 C 0.77592(17) 0.61571(16) 0.83949(13) 0.0287(4) Uani 1 1 d . U . . .
H23 H 0.7179 0.6695 0.8930 0.034 Uiso 1 1 calc R U . . .
C24 C 0.8344(2) 0.50031(18) 0.87479(16) 0.0397(5) Uani 1 1 d . U . . .
H24 H 0.8160 0.4763 0.9519 0.048 Uiso 1 1 calc R U . . .
C25 C 0.9194(2) 0.41993(16) 0.79838(17) 0.0374(4) Uani 1 1 d . U . . .
H25 H 0.9588 0.3409 0.8226 0.045 Uiso 1 1 calc R U . . .
C26 C 0.9458(2) 0.45637(15) 0.68701(16) 0.0338(4) Uani 1 1 d . U . . .
H26 H 1.0042 0.4022 0.6339 0.041 Uiso 1 1 calc R U . . .
C27 C 0.88717(17) 0.57270(14) 0.65149(13) 0.0243(3) Uani 1 1 d . U . . .
H27 H 0.9068 0.5964 0.5743 0.029 Uiso 1 1 calc R U . . .
C28 C 0.75718(14) 0.81803(12) 0.56899(11) 0.0155(3) Uani 1 1 d . U . . .
C29 C 0.65185(16) 0.86583(13) 0.51443(12) 0.0213(3) Uani 1 1 d . U . . .
H29 H 0.5574 0.8741 0.5549 0.026 Uiso 1 1 calc R U . . .
C30 C 0.68325(19) 0.90172(14) 0.40116(14) 0.0285(4) Uani 1 1 d . U . . .
H30 H 0.6103 0.9326 0.3651 0.034 Uiso 1 1 calc R U . . .
C31 C 0.8195(2) 0.89273(15) 0.34122(13) 0.0306(4) Uani 1 1 d . U . . .
H31 H 0.8404 0.9175 0.2643 0.037 Uiso 1 1 calc R U . . .
C32 C 0.92514(18) 0.84736(15) 0.39410(13) 0.0282(3) Uani 1 1 d . U . . .
H32 H 1.0190 0.8415 0.3534 0.034 Uiso 1 1 calc R U . . .
C33 C 0.89493(16) 0.81012(13) 0.50670(12) 0.0210(3) Uani 1 1 d . U . . .
H33 H 0.9687 0.7789 0.5419 0.025 Uiso 1 1 calc R U . . .
C34 C 0.78608(15) 0.86484(14) 0.74254(13) 0.0211(3) Uani 1 1 d . U . . .
H34A H 0.8855 0.8531 0.7059 0.032 Uiso 1 1 calc R U . . .
H34B H 0.7735 0.8453 0.8226 0.032 Uiso 1 1 calc R U . . .
H34C H 0.7367 0.9474 0.7290 0.032 Uiso 1 1 calc R U . . .

loop_
_atom_site_aniso_label
_atom_site_aniso_U_11
_atom_site_aniso_U_22
_atom_site_aniso_U_33
_atom_site_aniso_U_23
_atom_site_aniso_U_13
_atom_site_aniso_U_12
Cl1 0.0362(2) 0.0289(2) 0.0271(2) -0.00503(16) -0.00184(17) 0.00592(17)
P1 0.01892(19) 0.0298(2) 0.01976(19) -0.01371(16) 0.00104(15) -0.00639(16)
N1 0.0137(6) 0.0243(6) 0.0215(6) -0.0131(5) 0.0014(5) -0.0069(5)
C1 0.0148(6) 0.0218(7) 0.0154(6) -0.0090(5) -0.0006(5) -0.0026(5)
C2 0.0121(6) 0.0223(7) 0.0154(6) -0.0055(5) -0.0010(5) -0.0034(5)
Cl2 0.0383(2) 0.0375(2) 0.01613(18) -0.00092(15) -0.00125(16) -0.00797(18)
C3 0.0127(6) 0.0169(6) 0.0151(6) -0.0031(5) -0.0034(5) -0.0040(5)
C4 0.0136(6) 0.0167(6) 0.0143(6) -0.0043(5) -0.0018(5) -0.0031(5)
C6 0.0155(6) 0.0195(7) 0.0165(6) -0.0062(5) -0.0029(5) -0.0052(5)
C5 0.0123(6) 0.0182(6) 0.0137(6) -0.0047(5) -0.0017(5) -0.0034(5)
C8 0.0191(7) 0.0184(7) 0.0166(6) -0.0010(5) -0.0023(5) -0.0063(5)
C7 0.0132(6) 0.0175(6) 0.0159(6) -0.0025(5) -0.0034(5) -0.0054(5)
C9 0.0213(7) 0.0230(7) 0.0200(7) -0.0014(6) -0.0047(6) -0.0039(6)
C10 0.0310(9) 0.0286(8) 0.0265(8) 0.0028(7) -0.0083(7) -0.0005(7)
C11 0.0439(10) 0.0217(8) 0.0361(10) 0.0061(7) -0.0054(8) -0.0062(7)
C12 0.0468(11) 0.0240(8) 0.0447(11) 0.0033(7) -0.0108(9) -0.0179(8)
C13 0.0308(8) 0.0258(8) 0.0340(9) 0.0016(7) -0.0111(7) -0.0134(7)
C14 0.0147(6) 0.0196(7) 0.0179(7) -0.0023(5) -0.0051(5) -0.0063(5)
C15 0.0278(8) 0.0214(7) 0.0231(7) -0.0050(6) -0.0103(6) -0.0020(6)
C16 0.0384(9) 0.0348(9) 0.0221(8) -0.0096(7) -0.0115(7) -0.0001(7)
C17 0.0342(9) 0.0399(10) 0.0196(8) 0.0022(7) -0.0090(7) -0.0055(7)
C18 0.0390(9) 0.0250(8) 0.0283(8) 0.0065(6) -0.0134(7) -0.0095(7)
C19 0.0289(8) 0.0199(7) 0.0223(7) -0.0019(6) -0.0086(6) -0.0071(6)
C20 0.0130(6) 0.0271(8) 0.0232(7) -0.0040(6) -0.0027(6) -0.0067(6)
C21 0.0118(6) 0.0179(6) 0.0131(6) -0.0041(5) -0.0011(5) -0.0046(5)
C22 0.0124(6) 0.0214(7) 0.0172(7) 0.0005(5) -0.0033(5) -0.0060(5)
C23 0.0214(8) 0.0379(9) 0.0178(7) 0.0035(6) -0.0008(6) -0.0011(7)
C24 0.0319(9) 0.0465(11) 0.0280(9) 0.0176(8) -0.0049(7) -0.0048(8)
C25 0.0331(9) 0.0266(9) 0.0462(11) 0.0141(8) -0.0120(8) -0.0054(7)
C26 0.0358(9) 0.0215(8) 0.0391(10) -0.0029(7) -0.0087(8) -0.0004(7)
C27 0.0278(8) 0.0206(7) 0.0212(7) -0.0020(6) -0.0046(6) -0.0027(6)
C28 0.0182(6) 0.0130(6) 0.0143(6) -0.0034(5) -0.0021(5) -0.0037(5)
C29 0.0223(7) 0.0209(7) 0.0196(7) -0.0042(6) -0.0065(6) -0.0016(6)
C30 0.0394(9) 0.0245(8) 0.0211(8) -0.0010(6) -0.0139(7) -0.0021(7)
C31 0.0483(10) 0.0246(8) 0.0152(7) 0.0005(6) -0.0044(7) -0.0087(7)
C32 0.0322(9) 0.0285(8) 0.0185(7) -0.0011(6) 0.0043(6) -0.0109(7)
C33 0.0200(7) 0.0221(7) 0.0181(7) -0.0020(6) -0.0004(6) -0.0058(6)
C34 0.0169(7) 0.0298(8) 0.0199(7) -0.0089(6) -0.0019(6) -0.0103(6)

loop_
_atom_type_symbol
_atom_type_description
_atom_type_scat_dispersion_real
_atom_type_scat_dispersion_imag
_atom_type_scat_source
C C 0.0033 0.0016 'International Tables Vol C Tables 4.2.6.8 and 6.1.1.4'
H H 0.0000 0.0000 'International Tables Vol C Tables 4.2.6.8 and 6.1.1.4'
Cl Cl 0.1484 0.1585 'International Tables Vol C Tables 4.2.6.8 and 6.1.1.4'
N N 0.0061 0.0033 'International Tables Vol C Tables 4.2.6.8 and 6.1.1.4'
P P 0.1023 0.0942 'International Tables Vol C Tables 4.2.6.8 and 6.1.1.4'

loop_
_geom_angle_atom_site_label_1
_geom_angle_atom_site_label_2
_geom_angle_atom_site_label_3
_geom_angle
_geom_angle_site_symmetry_1
_geom_angle_site_symmetry_3
_geom_angle_publ_flag
C1 P1 Cl1 103.23(5) . . ?
C1 P1 Cl2 101.14(5) . . ?
Cl1 P1 Cl2 97.73(2) . . ?
C4 N1 H1B 119.2(16) . . ?
C4 N1 H1A 117.7(15) . . ?
H1B N1 H1A 119(2) . . ?
C2 C1 C6 119.47(12) . . ?
C2 C1 P1 125.92(11) . . ?
C6 C1 P1 114.47(10) . . ?
C3 C2 C1 121.43(13) . . ?
C3 C2 H2 119.3 . . ?
C1 C2 H2 119.3 . . ?
C2 C3 C4 118.43(12) . . ?
C2 C3 C7 121.06(12) . . ?
C4 C3 C7 120.52(12) . . ?
N1 C4 C5 119.76(12) . . ?
N1 C4 C3 119.33(13) . . ?
C5 C4 C3 120.87(12) . . ?
C5 C6 C1 121.83(13) . . ?
C5 C6 H6 119.1 . . ?
C1 C6 H6 119.1 . . ?
C6 C5 C4 117.96(12) . . ?
C6 C5 C21 120.98(12) . . ?
C4 C5 C21 120.78(11) . . ?
C9 C8 C13 117.50(14) . . ?
C9 C8 C7 122.36(13) . . ?
C13 C8 C7 119.93(13) . . ?
C3 C7 C8 111.09(11) . . ?
C3 C7 C14 107.08(11) . . ?
C8 C7 C14 114.92(11) . . ?
C3 C7 C20 111.23(11) . . ?
C8 C7 C20 106.19(11) . . ?
C14 C7 C20 106.29(11) . . ?
C8 C9 C10 121.09(15) . . ?
C8 C9 H9 119.5 . . ?
C10 C9 H9 119.5 . . ?
C11 C10 C9 120.49(16) . . ?
C11 C10 H10 119.8 . . ?
C9 C10 H10 119.8 . . ?
C10 C11 C12 119.28(16) . . ?
C10 C11 H11 120.4 . . ?
C12 C11 H11 120.4 . . ?
C11 C12 C13 120.36(17) . . ?
C11 C12 H12 119.8 . . ?
C13 C12 H12 119.8 . . ?
C12 C13 C8 121.27(16) . . ?
C12 C13 H13 119.4 . . ?
C8 C13 H13 119.4 . . ?
C15 C14 C19 117.63(14) . . ?
C15 C14 C7 125.45(13) . . ?
C19 C14 C7 116.88(12) . . ?
C14 C15 C16 120.60(15) . . ?
C14 C15 H15 119.7 . . ?
C16 C15 H15 119.7 . . ?
C17 C16 C15 120.70(16) . . ?
C17 C16 H16 119.6 . . ?
C15 C16 H16 119.6 . . ?
C16 C17 C18 119.46(16) . . ?
C16 C17 H17 120.3 . . ?
C18 C17 H17 120.3 . . ?
C17 C18 C19 119.95(16) . . ?
C17 C18 H18 120.0 . . ?
C19 C18 H18 120.0 . . ?
C18 C19 C14 121.63(15) . . ?
C18 C19 H19 119.2 . . ?
C14 C19 H19 119.2 . . ?
C7 C20 H20A 109.5 . . ?
C7 C20 H20B 109.5 . . ?
H20A C20 H20B 109.5 . . ?
C7 C20 H20C 109.5 . . ?
H20A C20 H20C 109.5 . . ?
H20B C20 H20C 109.5 . . ?
C28 C21 C5 112.76(11) . . ?
C28 C21 C34 105.29(11) . . ?
C5 C21 C34 110.89(11) . . ?
C28 C21 C22 114.10(11) . . ?
C5 C21 C22 106.43(11) . . ?
C34 C21 C22 107.30(11) . . ?
C27 C22 C23 117.35(14) . . ?
C27 C22 C21 125.19(13) . . ?
C23 C22 C21 117.45(13) . . ?
C24 C23 C22 121.26(16) . . ?
C24 C23 H23 119.4 . . ?
C22 C23 H23 119.4 . . ?
C25 C24 C23 120.55(16) . . ?
C25 C24 H24 119.7 . . ?
C23 C24 H24 119.7 . . ?
C26 C25 C24 119.01(16) . . ?
C26 C25 H25 120.5 . . ?
C24 C25 H25 120.5 . . ?
C25 C26 C27 120.44(17) . . ?
C25 C26 H26 119.8 . . ?
C27 C26 H26 119.8 . . ?
C22 C27 C26 121.39(15) . . ?
C22 C27 H27 119.3 . . ?
C26 C27 H27 119.3 . . ?
C29 C28 C33 117.64(13) . . ?
C29 C28 C21 122.67(12) . . ?
C33 C28 C21 119.49(12) . . ?
C28 C29 C30 120.96(15) . . ?
C28 C29 H29 119.5 . . ?
C30 C29 H29 119.5 . . ?
C31 C30 C29 120.52(15) . . ?
C31 C30 H30 119.7 . . ?
C29 C30 H30 119.7 . . ?
C30 C31 C32 119.42(15) . . ?
C30 C31 H31 120.3 . . ?
C32 C31 H31 120.3 . . ?
C31 C32 C33 120.45(16) . . ?
C31 C32 H32 119.8 . . ?
C33 C32 H32 119.8 . . ?
C32 C33 C28 121.00(15) . . ?
C32 C33 H33 119.5 . . ?
C28 C33 H33 119.5 . . ?
C21 C34 H34A 109.5 . . ?
C21 C34 H34B 109.5 . . ?
H34A C34 H34B 109.5 . . ?
C21 C34 H34C 109.5 . . ?
H34A C34 H34C 109.5 . . ?
H34B C34 H34C 109.5 . . ?

loop_
_geom_bond_atom_site_label_1
_geom_bond_atom_site_label_2
_geom_bond_distance
_geom_bond_site_symmetry_2
_geom_bond_publ_flag
Cl1 P1 2.0694(6) . ?
P1 C1 1.7922(14) . ?
P1 Cl2 2.0706(6) . ?
N1 C4 1.3684(18) . ?
N1 H1B 0.83(3) . ?
N1 H1A 0.83(2) . ?
C1 C2 1.397(2) . ?
C1 C6 1.3998(19) . ?
C2 C3 1.3857(19) . ?
C2 H2 0.9500 . ?
C3 C4 1.4323(19) . ?
C3 C7 1.5435(18) . ?
C4 C5 1.4216(19) . ?
C6 C5 1.3913(18) . ?
C6 H6 0.9500 . ?
C5 C21 1.5476(18) . ?
C8 C9 1.395(2) . ?
C8 C13 1.399(2) . ?
C8 C7 1.5485(19) . ?
C7 C14 1.5516(19) . ?
C7 C20 1.5530(19) . ?
C9 C10 1.396(2) . ?
C9 H9 0.9500 . ?
C10 C11 1.378(3) . ?
C10 H10 0.9500 . ?
C11 C12 1.387(3) . ?
C11 H11 0.9500 . ?
C12 C13 1.389(2) . ?
C12 H12 0.9500 . ?
C13 H13 0.9500 . ?
C14 C15 1.397(2) . ?
C14 C19 1.399(2) . ?
C15 C16 1.398(2) . ?
C15 H15 0.9500 . ?
C16 C17 1.380(3) . ?
C16 H16 0.9500 . ?
C17 C18 1.386(3) . ?
C17 H17 0.9500 . ?
C18 C19 1.387(2) . ?
C18 H18 0.9500 . ?
C19 H19 0.9500 . ?
C20 H20A 0.9800 . ?
C20 H20B 0.9800 . ?
C20 H20C 0.9800 . ?
C21 C28 1.5439(19) . ?
C21 C34 1.5522(19) . ?
C21 C22 1.5543(19) . ?
C22 C27 1.388(2) . ?
C22 C23 1.398(2) . ?
C23 C24 1.389(2) . ?
C23 H23 0.9500 . ?
C24 C25 1.387(3) . ?
C24 H24 0.9500 . ?
C25 C26 1.376(3) . ?
C25 H25 0.9500 . ?
C26 C27 1.399(2) . ?
C26 H26 0.9500 . ?
C27 H27 0.9500 . ?
C28 C29 1.395(2) . ?
C28 C33 1.403(2) . ?
C29 C30 1.397(2) . ?
C29 H29 0.9500 . ?
C30 C31 1.380(3) . ?
C30 H30 0.9500 . ?
C31 C32 1.382(3) . ?
C31 H31 0.9500 . ?
C32 C33 1.393(2) . ?
C32 H32 0.9500 . ?
C33 H33 0.9500 . ?
C34 H34A 0.9800 . ?
C34 H34B 0.9800 . ?
C34 H34C 0.9800 . ?
